data_1535141
loop_
_publ_author_name
'Hatscher, S.T.'
'Urland, W.'

_publ_section_title
;
 Kristallstruktur und magnetische Eigenschaften eines neuen Thiosilicats
 des Terbiums : Tb4 (Si S4)3
;
_journal_name_full 'Zeitschrift fuer Anorganische und Allgemeine Chemie'
_journal_page_first 1673
_journal_page_last 1677
_journal_volume 628
_journal_year 2002
_chemical_formula_sum 'S12 Si3 Tb4'
_chemical_name_systematic 'Tb4 (Si S4)3'
_space_group_IT_number 14
_symmetry_space_group_name_Hall '-P 2yn'
_symmetry_space_group_name_H-M 'P 1 21/n 1'
_cell_angle_alpha 90
_cell_angle_beta 102.763
_cell_angle_gamma 90
_cell_formula_units_Z 4
_cell_length_a 9.836
_cell_length_b 10.964
_cell_length_c 16.391
_cell_volume 1723.962
_citation_journal_id_ASTM ZAACAB
_cod_data_source_file Hatscher_ZAACAB_2002_564.cif
_cod_data_source_block S12Si3Tb4
_cod_original_sg_symbol_Hall '-P 2ybc (x-z,y,z)'
_cod_database_code 1535141

loop_
_symmetry_equiv_pos_as_xyz
x,y,z
-x+1/2,y+1/2,-z+1/2
-x,-y,-z
x-1/2,-y-1/2,z-1/2

loop_
_atom_site_label
_atom_site_type_symbol
_atom_site_fract_x
_atom_site_fract_y
_atom_site_fract_z
_atom_site_occupancy
_atom_site_U_iso_or_equiv
S7 S-2 0.04293 0.4369 0.09427 1 0.0
S11 S-2 0.65796 0.05873 -0.02761 1 0.0
S2 S-2 0.41911 1.1531 0.18384 1 0.0
Si1 Si+4 0.22204 0.55402 0.11731 1 0.0
S4 S-2 0.84744 0.83634 0.18788 1 0.0
S6 S-2 0.90966 0.84732 -0.05354 1 0.0
Si3 Si+4 0.70898 0.71625 0.23321 1 0.0
S12 S-2 0.75672 0.54321 0.18785 1 0.0
Tb3 Tb+3 0.53162 1.37677 0.1306 1 0.0
Tb4 Tb+3 0.3225 0.76011 0.28905 1 0.0
S1 S-2 0.5047 0.77813 0.18894 1 0.0
S5 S-2 0.61241 0.76064 0.01333 1 0.0
Tb2 Tb+3 0.87678 0.65228 0.05988 1 0.0
S10 S-2 0.15155 0.73179 0.12641 1 0.0
S9 S-2 0.66607 0.47328 -0.02285 1 0.0
S8 S-2 0.34968 0.48075 0.22854 1 0.0
Tb1 Tb+3 0.6108 0.98356 0.125 1 0.0
Si2 Si+4 0.7003 0.88387 -0.06072 1 0.0
S3 S-2 0.74816 1.21311 0.13587 1 0.0
